data_2234993
loop_
_publ_author_name
'Gopaul, Kaalin'
'Shaikh, Mahidansha M.'
'Koorbanally, Neil A.'
'Ramjugernath, Deresh'
'Omondi, Bernard'

_publ_section_title
;
 (<i>E</i>)-3-(4-Cyclohexyl-3-fluorobenzylidene)chroman-4-one
;
_journal_coeditor_code FJ2556
_journal_issue 6
_journal_name_full 'Acta Crystallographica Section E'
_journal_page_first o1972
_journal_paper_doi 10.1107/S1600536812024336
_journal_volume 68
_journal_year 2012
_chemical_formula_iupac 'C22 H21 F1 O2'
_chemical_formula_moiety 'C22 H21 F1 O2'
_chemical_formula_sum 'C22 H21 F O2'
_chemical_formula_weight 336.39
_chemical_name_systematic
;
(<i>E</i>)-3-(4-Cyclohexyl-3-fluorobenzylidene)chroman-4-one
;
_space_group_IT_number 2
_symmetry_cell_setting triclinic
_symmetry_space_group_name_Hall '-P 1'
_symmetry_space_group_name_H-M 'P -1'
_atom_sites_solution_hydrogens geom
_atom_sites_solution_primary direct
_atom_sites_solution_secondary difmap
_audit_conform_dict_name cif_core.dic
_audit_conform_dict_version 2.4
_audit_creation_method 'WinGX routine CIF_UPDATE'
_cell_angle_alpha 76.6610(10)
_cell_angle_beta 81.7690(10)
_cell_angle_gamma 75.2870(10)
_cell_formula_units_Z 2
_cell_length_a 6.83510(10)
_cell_length_b 8.1483(2)
_cell_length_c 15.7931(3)
_cell_measurement_reflns_used 18935
_cell_measurement_temperature 446(2)
_cell_measurement_theta_max 28.47
_cell_measurement_theta_min 2.64
_cell_volume 824.45(3)
_computing_cell_refinement 'SAINT-Plus (Bruker, 2008)'
_computing_data_collection 'APEX2 (Bruker, 2008)'
_computing_data_reduction 'SAINT-Plus and XPREP (Bruker, 2008)'
_computing_molecular_graphics 'ORTEP-3 (Farrugia, 1997)'
_computing_publication_material 'WinGX (Farrugia, 1999)'
_computing_structure_refinement 'SHELXL97 (Sheldrick, 2008)'
_computing_structure_solution 'SHELXS97 (Sheldrick, 2008)'
_diffrn_ambient_temperature 446(2)
_diffrn_measured_fraction_theta_full 0.986
_diffrn_measured_fraction_theta_max 0.986
_diffrn_measurement_device_type 'Bruker SMART APEXII CCD'
_diffrn_measurement_method '\f and \w scans'
_diffrn_radiation_monochromator graphite
_diffrn_radiation_type MoK\a
_diffrn_radiation_wavelength 0.71073
_diffrn_reflns_av_R_equivalents 0.0293
_diffrn_reflns_limit_h_max 9
_diffrn_reflns_limit_h_min -9
_diffrn_reflns_limit_k_max 10
_diffrn_reflns_limit_k_min -8
_diffrn_reflns_limit_l_max 21
_diffrn_reflns_limit_l_min -21
_diffrn_reflns_number 18883
_diffrn_reflns_theta_full 28.47
_diffrn_reflns_theta_max 28.47
_diffrn_reflns_theta_min 2.64
_diffrn_standards_decay_% 0
_diffrn_standards_interval_count 0
_diffrn_standards_interval_time 0
_diffrn_standards_number 0
_exptl_absorpt_coefficient_mu 0.093
_exptl_absorpt_correction_T_max 0.9826
_exptl_absorpt_correction_T_min 0.9691
_exptl_absorpt_correction_type multi-scan
_exptl_absorpt_process_details '(SADABS; Bruker, 2008)'
_exptl_crystal_colour yellow
_exptl_crystal_density_diffrn 1.355
_exptl_crystal_density_method 'not measured'
_exptl_crystal_description block
_exptl_crystal_F_000 356
_exptl_crystal_size_max 0.34
_exptl_crystal_size_mid 0.33
_exptl_crystal_size_min 0.19
_refine_diff_density_max 0.961
_refine_diff_density_min -1.049
_refine_ls_extinction_method none
_refine_ls_goodness_of_fit_ref 1.053
_refine_ls_hydrogen_treatment constr
_refine_ls_matrix_type full
_refine_ls_number_parameters 233
_refine_ls_number_reflns 4104
_refine_ls_number_restraints 21
_refine_ls_restrained_S_all 1.06
_refine_ls_R_factor_all 0.0628
_refine_ls_R_factor_gt 0.0577
_refine_ls_shift/su_max 0
_refine_ls_shift/su_mean 0
_refine_ls_structure_factor_coef Fsqd
_refine_ls_weighting_details 'calc w=1/[\s^2^(Fo^2^)+(0.0944P)^2^+0.7446P] where P=(Fo^2^+2Fc^2^)/3'
_refine_ls_weighting_scheme calc
_refine_ls_wR_factor_gt 0.1674
_refine_ls_wR_factor_ref 0.173
_reflns_number_gt 3637
_reflns_number_total 4104
_reflns_threshold_expression I>2sigma(I)
_cod_data_source_file fj2556.cif
_cod_data_source_block I
_cod_original_formula_sum 'C22 H21 F1 O2'
_cod_database_code 2234993
_cod_database_fobs_code 2234993

loop_
_symmetry_equiv_pos_as_xyz
'x, y, z'
'-x, -y, -z'

loop_
_atom_site_type_symbol
_atom_site_label
_atom_site_fract_x
_atom_site_fract_y
_atom_site_fract_z
_atom_site_U_iso_or_equiv
_atom_site_adp_type
_atom_site_calc_flag
_atom_site_refinement_flags
_atom_site_occupancy
_atom_site_symmetry_multiplicity
_atom_site_disorder_assembly
_atom_site_disorder_group
C C1 0.2972(3) 0.3337(3) 0.18026(11) 0.0240(4) Uani d U 1 1 . .
H H1A 0.4375 0.2691 0.1775 0.029 Uiso calc R 1 1 . .
H H1B 0.297 0.4558 0.1702 0.029 Uiso calc R 1 1 . .
C C2 0.1930(3) 0.3034(3) 0.10912(11) 0.0256(4) Uani d . 1 1 . .
H H2A 0.215 0.1798 0.1126 0.031 Uiso calc R 1 1 . .
H H2B 0.2531 0.3532 0.0527 0.031 Uiso calc R 1 1 . .
C C3 -0.0336(3) 0.3826(3) 0.11618(12) 0.0269(4) Uani d . 1 1 . .
H H3A -0.0566 0.5079 0.1001 0.032 Uiso calc R 1 1 . .
H H3B -0.0978 0.3443 0.0757 0.032 Uiso calc R 1 1 . .
C C4 -0.1284(3) 0.3313(3) 0.20779(12) 0.0276(4) Uani d . 1 1 . .
H H4A -0.129 0.2093 0.2193 0.033 Uiso calc R 1 1 . .
H H4B -0.2683 0.3964 0.2122 0.033 Uiso calc R 1 1 . .
C C5 -0.0171(2) 0.3636(3) 0.27620(11) 0.0252(4) Uani d U 1 1 . .
H H5A -0.0337 0.4874 0.2704 0.03 Uiso calc R 1 1 . .
H H5B -0.0759 0.3186 0.3338 0.03 Uiso calc R 1 1 . .
C C6 0.1987(2) 0.28131(19) 0.26771(9) 0.0131(3) Uani d U 1 1 . .
H H6 0.1978 0.1604 0.2696 0.016 Uiso calc R 1 1 . .
C C7 0.3101(2) 0.2672(2) 0.33810(10) 0.0158(3) Uani d U 1 1 A .
C C8 0.2403(2) 0.3561(2) 0.40676(10) 0.0181(3) Uani d . 1 1 . .
H H8 0.1123 0.4306 0.4063 0.022 Uiso calc PR 0.803(4) 1 A 1
F F1B 0.0633(2) 0.4701(2) 0.41034(10) 0.0309(17) Uani d PR 0.197(4) 1 A 2
C C10 0.3560(2) 0.3365(2) 0.47542(10) 0.0178(3) Uani d . 1 1 A .
H H10 0.3038 0.3982 0.5195 0.021 Uiso calc R 1 1 . .
C C11 0.5499(2) 0.22563(19) 0.47953(10) 0.0160(3) Uani d . 1 1 . .
C C12 0.6215(2) 0.13448(19) 0.41124(10) 0.0164(3) Uani d . 1 1 A .
H H12 0.7496 0.0599 0.4114 0.02 Uiso calc R 1 1 . .
C C13 0.5036(2) 0.15504(19) 0.34448(10) 0.0161(3) Uani d . 1 1 . .
H H13 0.5545 0.0913 0.3011 0.019 Uiso calc PR 0.197(4) 1 A 2
F F1A 0.57542(18) 0.05863(15) 0.28206(8) 0.0190(4) Uani d P 0.803(4) 1 A 1
C C14 0.6861(2) 0.1993(2) 0.54697(10) 0.0170(3) Uani d . 1 1 A .
H H14 0.8215 0.1522 0.5311 0.02 Uiso calc R 1 1 . .
C C15 0.6495(2) 0.23152(19) 0.62847(10) 0.0159(3) Uani d . 1 1 . .
C C16 0.4451(2) 0.3066(2) 0.67092(10) 0.0183(3) Uani d . 1 1 A .
H H16A 0.4237 0.4318 0.6582 0.022 Uiso calc R 1 1 . .
H H16B 0.3413 0.2779 0.6448 0.022 Uiso calc R 1 1 . .
C C17 0.5798(2) 0.2205(2) 0.81068(10) 0.0180(3) Uani d . 1 1 A .
C C18 0.5371(3) 0.2086(2) 0.90100(11) 0.0231(3) Uani d . 1 1 . .
H H18 0.404 0.2192 0.9261 0.028 Uiso calc R 1 1 . .
C C19 0.6940(3) 0.1809(2) 0.95265(11) 0.0239(4) Uani d . 1 1 . .
H H19 0.6657 0.1728 1.0127 0.029 Uiso calc R 1 1 . .
C C20 0.8948(3) 0.1650(2) 0.91576(11) 0.0223(3) Uani d . 1 1 . .
H H20 0.9991 0.1495 0.9508 0.027 Uiso calc R 1 1 . .
C C21 0.9374(2) 0.1725(2) 0.82692(11) 0.0196(3) Uani d . 1 1 A .
H H21 1.0712 0.159 0.8025 0.023 Uiso calc R 1 1 . .
C C22 0.7803(2) 0.20013(19) 0.77313(10) 0.0165(3) Uani d . 1 1 . .
C C23 0.8274(2) 0.1979(2) 0.67917(10) 0.0180(3) Uani d . 1 1 A .
O O1 0.41878(17) 0.24763(18) 0.76439(8) 0.0230(3) Uani d . 1 1 . .
O O2 1.00278(19) 0.1688(2) 0.64622(9) 0.0303(3) Uani d . 1 1 . .

loop_
_atom_site_aniso_label
_atom_site_aniso_U_11
_atom_site_aniso_U_22
_atom_site_aniso_U_33
_atom_site_aniso_U_12
_atom_site_aniso_U_13
_atom_site_aniso_U_23
C1 0.0204(8) 0.0353(9) 0.0172(7) -0.0094(7) 0.0026(6) -0.0064(6)
C2 0.0245(8) 0.0333(9) 0.0185(8) -0.0042(7) -0.0007(6) -0.0081(7)
C3 0.0239(8) 0.0373(10) 0.0222(8) -0.0083(7) -0.0058(6) -0.0078(7)
C4 0.0189(8) 0.0393(10) 0.0255(9) -0.0077(7) -0.0028(6) -0.0070(7)
C5 0.0147(7) 0.0397(10) 0.0221(8) -0.0066(6) 0.0001(6) -0.0085(7)
C6 0.0111(6) 0.0177(7) 0.0106(6) -0.0035(5) -0.0004(5) -0.0031(5)
C7 0.0165(7) 0.0173(7) 0.0144(6) -0.0067(5) -0.0008(5) -0.0020(5)
C8 0.0161(7) 0.0170(7) 0.0197(7) -0.0019(5) 0.0003(5) -0.0042(6)
F1B 0.023(3) 0.034(3) 0.032(3) 0.009(2) -0.007(2) -0.014(2)
C10 0.0189(7) 0.0172(7) 0.0166(7) -0.0026(6) 0.0006(5) -0.0053(5)
C11 0.0168(7) 0.0154(7) 0.0160(7) -0.0054(5) 0.0006(5) -0.0029(5)
C12 0.0154(7) 0.0151(7) 0.0181(7) -0.0034(5) 0.0007(5) -0.0034(5)
C13 0.0188(7) 0.0143(7) 0.0158(7) -0.0049(5) 0.0017(5) -0.0047(5)
F1A 0.0210(6) 0.0186(6) 0.0182(6) -0.0015(4) -0.0006(4) -0.0093(4)
C14 0.0151(7) 0.0161(7) 0.0194(7) -0.0024(5) -0.0004(5) -0.0051(5)
C15 0.0133(6) 0.0159(7) 0.0184(7) -0.0031(5) -0.0001(5) -0.0045(5)
C16 0.0137(7) 0.0242(8) 0.0158(7) -0.0025(6) 0.0006(5) -0.0047(6)
C17 0.0168(7) 0.0190(7) 0.0189(7) -0.0044(5) -0.0020(6) -0.0046(6)
C18 0.0197(7) 0.0292(9) 0.0197(8) -0.0053(6) 0.0010(6) -0.0057(6)
C19 0.0283(9) 0.0262(8) 0.0180(7) -0.0070(7) -0.0029(6) -0.0046(6)
C20 0.0240(8) 0.0218(8) 0.0232(8) -0.0064(6) -0.0082(6) -0.0037(6)
C21 0.0172(7) 0.0192(7) 0.0234(8) -0.0046(6) -0.0035(6) -0.0050(6)
C22 0.0155(7) 0.0153(7) 0.0190(7) -0.0029(5) -0.0020(5) -0.0043(5)
C23 0.0142(7) 0.0199(7) 0.0205(7) -0.0025(5) -0.0007(5) -0.0076(6)
O1 0.0133(5) 0.0381(7) 0.0171(6) -0.0064(5) 0.0002(4) -0.0048(5)
O2 0.0140(6) 0.0507(9) 0.0273(7) -0.0028(5) 0.0010(5) -0.0172(6)

loop_
_atom_type_symbol
_atom_type_description
_atom_type_scat_dispersion_real
_atom_type_scat_dispersion_imag
_atom_type_scat_source
C C 0.0033 0.0016 'International Tables Vol C Tables 4.2.6.8 and 6.1.1.4'
H H 0 0 'International Tables Vol C Tables 4.2.6.8 and 6.1.1.4'
O O 0.0106 0.006 'International Tables Vol C Tables 4.2.6.8 and 6.1.1.4'
F F 0.0171 0.0103 'International Tables Vol C Tables 4.2.6.8 and 6.1.1.4'

loop_
_geom_angle_atom_site_label_1
_geom_angle_atom_site_label_2
_geom_angle_atom_site_label_3
_geom_angle
C6 C1 C2 112.53(14)
C6 C1 H1A 109.1
C2 C1 H1A 109.1
C6 C1 H1B 109.1
C2 C1 H1B 109.1
H1A C1 H1B 107.8
C1 C2 C3 112.13(14)
C1 C2 H2A 109.2
C3 C2 H2A 109.2
C1 C2 H2B 109.2
C3 C2 H2B 109.2
H2A C2 H2B 107.9
C4 C3 C2 111.15(15)
C4 C3 H3A 109.4
C2 C3 H3A 109.4
C4 C3 H3B 109.4
C2 C3 H3B 109.4
H3A C3 H3B 108
C3 C4 C5 112.63(15)
C3 C4 H4A 109.1
C5 C4 H4A 109.1
C3 C4 H4B 109.1
C5 C4 H4B 109.1
H4A C4 H4B 107.8
C6 C5 C4 111.53(15)
C6 C5 H5A 109.3
C4 C5 H5A 109.3
C6 C5 H5B 109.3
C4 C5 H5B 109.3
H5A C5 H5B 108
C7 C6 C5 117.07(13)
C7 C6 C1 116.12(13)
C5 C6 C1 112.93(13)
C7 C6 H6 102.6
C5 C6 H6 102.6
C1 C6 H6 102.6
C8 C7 C6 124.42(14)
C8 C7 C13 115.31(14)
C6 C7 C13 120.25(14)
F1B C8 C10 114.28(9)
F1B C8 C7 123.45(9)
C10 C8 C7 122.22(14)
C10 C8 H8 118.9
C7 C8 H8 118.9
C8 C10 C11 121.29(14)
C8 C10 H10 119.4
C11 C10 H10 119.4
C10 C11 C12 117.11(14)
C10 C11 C14 125.82(14)
C12 C11 C14 117.04(14)
C13 C12 C11 120.46(14)
C13 C12 H12 119.8
C11 C12 H12 119.8
F1A C13 C12 118.33(14)
F1A C13 C7 118.06(14)
C12 C13 C7 123.59(14)
C12 C13 H13 118.2
C7 C13 H13 118.2
C15 C14 C11 131.10(14)
C15 C14 H14 114.5
C11 C14 H14 114.5
C14 C15 C23 117.23(14)
C14 C15 C16 125.62(14)
C23 C15 C16 117.08(13)
O1 C16 C15 114.82(13)
O1 C16 H16A 108.6
C15 C16 H16A 108.6
O1 C16 H16B 108.6
C15 C16 H16B 108.6
H16A C16 H16B 107.5
O1 C17 C22 123.41(14)
O1 C17 C18 116.25(14)
C22 C17 C18 120.32(15)
C19 C18 C17 119.57(15)
C19 C18 H18 120.2
C17 C18 H18 120.2
C18 C19 C20 120.78(16)
C18 C19 H19 119.6
C20 C19 H19 119.6
C21 C20 C19 119.60(15)
C21 C20 H20 120.2
C19 C20 H20 120.2
C20 C21 C22 120.61(15)
C20 C21 H21 119.7
C22 C21 H21 119.7
C17 C22 C21 119.08(14)
C17 C22 C23 120.42(14)
C21 C22 C23 120.41(14)
O2 C23 C22 121.42(15)
O2 C23 C15 122.84(15)
C22 C23 C15 115.73(13)
C17 O1 C16 118.16(12)

loop_
_geom_bond_atom_site_label_1
_geom_bond_atom_site_label_2
_geom_bond_distance
C1 C6 1.467(2)
C1 C2 1.509(2)
C1 H1A 0.97
C1 H1B 0.97
C2 C3 1.518(2)
C2 H2A 0.97
C2 H2B 0.97
C3 C4 1.509(3)
C3 H3A 0.97
C3 H3B 0.97
C4 C5 1.511(2)
C4 H4A 0.97
C4 H4B 0.97
C5 C6 1.458(2)
C5 H5A 0.97
C5 H5B 0.97
C6 C7 1.403(2)
C6 H6 0.98
C7 C8 1.402(2)
C7 C13 1.406(2)
C8 F1B 1.3282
C8 C10 1.389(2)
C8 H8 0.93
C10 C11 1.402(2)
C10 H10 0.93
C11 C12 1.410(2)
C11 C14 1.457(2)
C12 C13 1.372(2)
C12 H12 0.93
C13 F1A 1.3611(18)
C13 H13 0.93
C14 C15 1.349(2)
C14 H14 0.93
C15 C23 1.484(2)
C15 C16 1.504(2)
C16 O1 1.4433(19)
C16 H16A 0.97
C16 H16B 0.97
C17 O1 1.3517(19)
C17 C22 1.398(2)
C17 C18 1.400(2)
C18 C19 1.382(2)
C18 H18 0.93
C19 C20 1.399(3)
C19 H19 0.93
C20 C21 1.382(2)
C20 H20 0.93
C21 C22 1.405(2)
C21 H21 0.93
C22 C23 1.476(2)
C23 O2 1.224(2)

loop_
_geom_torsion_atom_site_label_1
_geom_torsion_atom_site_label_2
_geom_torsion_atom_site_label_3
_geom_torsion_atom_site_label_4
_geom_torsion
C6 C1 C2 C3 51.8(2)
C1 C2 C3 C4 -49.7(2)
C2 C3 C4 C5 50.9(2)
C3 C4 C5 C6 -53.7(2)
C4 C5 C6 C7 -165.85(15)
C4 C5 C6 C1 55.3(2)
C2 C1 C6 C7 165.83(15)
C2 C1 C6 C5 -54.9(2)
C5 C6 C7 C8 -13.6(2)
C1 C6 C7 C8 123.94(17)
C5 C6 C7 C13 164.76(15)
C1 C6 C7 C13 -57.7(2)
C6 C7 C8 F1B -3.22(19)
C13 C7 C8 F1B 178.34(9)
C6 C7 C8 C10 179.45(15)
C13 C7 C8 C10 1.0(2)
F1B C8 C10 C11 -177.69(11)
C7 C8 C10 C11 -0.1(2)
C8 C10 C11 C12 -0.3(2)
C8 C10 C11 C14 178.12(14)
C10 C11 C12 C13 -0.2(2)
C14 C11 C12 C13 -178.77(14)
C11 C12 C13 F1A -177.15(13)
C11 C12 C13 C7 1.2(2)
C8 C7 C13 F1A 176.79(13)
C6 C7 C13 F1A -1.7(2)
C8 C7 C13 C12 -1.6(2)
C6 C7 C13 C12 179.93(14)
C10 C11 C14 C15 19.5(3)
C12 C11 C14 C15 -162.10(17)
C11 C14 C15 C23 -176.66(15)
C11 C14 C15 C16 0.3(3)
C14 C15 C16 O1 148.36(16)
C23 C15 C16 O1 -34.7(2)
O1 C17 C18 C19 179.99(15)
C22 C17 C18 C19 1.7(3)
C17 C18 C19 C20 0.1(3)
C18 C19 C20 C21 -1.7(3)
C19 C20 C21 C22 1.6(2)
O1 C17 C22 C21 -179.98(14)
C18 C17 C22 C21 -1.8(2)
O1 C17 C22 C23 -3.4(2)
C18 C17 C22 C23 174.79(15)
C20 C21 C22 C17 0.2(2)
C20 C21 C22 C23 -176.43(15)
C17 C22 C23 O2 -175.13(16)
C21 C22 C23 O2 1.4(2)
C17 C22 C23 C15 4.4(2)
C21 C22 C23 C15 -179.02(14)
C14 C15 C23 O2 11.4(2)
C16 C15 C23 O2 -165.74(16)
C14 C15 C23 C22 -168.11(14)
C16 C15 C23 C22 14.7(2)
C22 C17 O1 C16 -18.0(2)
C18 C17 O1 C16 163.70(15)
C15 C16 O1 C17 36.5(2)
